data_1531252
loop_
_publ_author_name
'Boulet, P.'
'Rebizant, J.'
'Bouexiere, D.'
'Wastin, F.'

_publ_section_title
;
 Structural chemistry of the neptunium-silicon binary system
;
_journal_name_full 'Journal of Alloys Compd.'
_journal_page_first 172
_journal_page_last 179
_journal_volume 349
_journal_year 2003
_chemical_formula_sum 'Np Si'
_space_group_IT_number 63
_symmetry_space_group_name_Hall '-C 2c 2'
_symmetry_space_group_name_H-M 'C m c m'
_cell_angle_alpha 90
_cell_angle_beta 90
_cell_angle_gamma 90
_cell_formula_units_Z 8
_cell_length_a 4.229
_cell_length_b 12.618
_cell_length_c 6.309
_cell_volume 336.658
_citation_journal_id_ASTM JALCEU
_cod_data_source_file Boulet_JALCEU_2003_1299.cif
_cod_data_source_block Np1Si1
_cod_original_cell_volume 336.6578
_cod_original_formula_sum 'Np1 Si1'
_cod_database_code 1531252

loop_
_symmetry_equiv_pos_as_xyz
x,y,z
-x,-y,z+1/2
x,-y,-z
-x,y,-z+1/2
-x,-y,-z
x,y,-z-1/2
-x,y,z
x,-y,z-1/2
x+1/2,y+1/2,z
-x+1/2,-y+1/2,z+1/2
x+1/2,-y+1/2,-z
-x+1/2,y+1/2,-z+1/2
-x+1/2,-y+1/2,-z
x+1/2,y+1/2,-z-1/2
-x+1/2,y+1/2,z
x+1/2,-y+1/2,z-1/2

loop_
_atom_site_label
_atom_site_type_symbol
_atom_site_fract_x
_atom_site_fract_y
_atom_site_fract_z
_atom_site_occupancy
_atom_site_U_iso_or_equiv
Np2 Np 0 0.4461 0.25 1 0.0
Si1 Si 0 0.0966 0.0565 1 0.0
Np1 Np 0 0.7264 0.25 1 0.0
